data_2226520
loop_
_publ_author_name
'Lee, See Mun'
'Mohd Ali, Hapipah'
'Lo, Kong Mun'

_publ_section_title
;
 Tricyclohexyl{2-[(3,5-di-<i>tert</i>-butyl-4-hydroxybenzyl)sulfanyl]acetato-\k<i>O</i>}tin(IV)
;
_journal_coeditor_code HY2317
_journal_issue 7
_journal_name_full 'Acta Crystallographica Section E'
_journal_page_first m792
_journal_paper_doi 10.1107/S1600536810021884
_journal_volume 66
_journal_year 2010
_chemical_formula_iupac '[Sn (C6 H11)3 (C17 H25 O3 S)]'
_chemical_formula_moiety 'C35 H58 O3 S Sn'
_chemical_formula_sum 'C35 H58 O3 S Sn'
_chemical_formula_weight 677.56
_chemical_name_systematic
;
Tricyclohexyl{2-[(3,5-di-<i>tert</i>-butyl-4-hydroxybenzyl)sulfanyl]acetato-
\k<i>O</i>}tin(IV)
;
_space_group_IT_number 14
_symmetry_cell_setting monoclinic
_symmetry_space_group_name_Hall '-P 2ybc'
_symmetry_space_group_name_H-M 'P 1 21/c 1'
_atom_sites_solution_hydrogens geom
_atom_sites_solution_primary direct
_atom_sites_solution_secondary difmap
_audit_creation_method SHELXL-97
_cell_angle_alpha 90
_cell_angle_beta 94.603(2)
_cell_angle_gamma 90
_cell_formula_units_Z 4
_cell_length_a 15.5048(3)
_cell_length_b 11.4261(3)
_cell_length_c 19.9794(4)
_cell_measurement_reflns_used 4134
_cell_measurement_temperature 296(2)
_cell_measurement_theta_max 20.49
_cell_measurement_theta_min 2.22
_cell_volume 3528.12(14)
_computing_cell_refinement 'SAINT (Bruker, 2007)'
_computing_data_collection 'APEX2 (Bruker, 2007)'
_computing_data_reduction 'SAINT (Bruker, 2007)'
_computing_molecular_graphics 'X-SEED (Barbour, 2001)'
_computing_publication_material 'publCIF (Westrip, 2010)'
_computing_structure_refinement 'SHELXL97 (Sheldrick, 2008)'
_computing_structure_solution 'SHELXS97 (Sheldrick, 2008)'
_diffrn_ambient_temperature 296(2)
_diffrn_measured_fraction_theta_full 1.000
_diffrn_measured_fraction_theta_max 1.000
_diffrn_measurement_device_type 'Bruker APEXII CCD'
_diffrn_measurement_method '\f and \w scans'
_diffrn_radiation_monochromator graphite
_diffrn_radiation_source 'fine-focus sealed tube'
_diffrn_radiation_type MoK\a
_diffrn_radiation_wavelength 0.71073
_diffrn_reflns_av_R_equivalents 0.0676
_diffrn_reflns_av_sigmaI/netI 0.0637
_diffrn_reflns_limit_h_max 20
_diffrn_reflns_limit_h_min -20
_diffrn_reflns_limit_k_max 14
_diffrn_reflns_limit_k_min -14
_diffrn_reflns_limit_l_max 25
_diffrn_reflns_limit_l_min -25
_diffrn_reflns_number 32619
_diffrn_reflns_theta_full 27.50
_diffrn_reflns_theta_max 27.50
_diffrn_reflns_theta_min 1.32
_diffrn_standards_number 0
_exptl_absorpt_coefficient_mu 0.814
_exptl_absorpt_correction_T_max 0.9087
_exptl_absorpt_correction_T_min 0.8349
_exptl_absorpt_correction_type multi-scan
_exptl_absorpt_process_details '(SADABS; Bruker, 2001)'
_exptl_crystal_colour colourless
_exptl_crystal_density_diffrn 1.276
_exptl_crystal_density_method 'not measured'
_exptl_crystal_description prism
_exptl_crystal_F_000 1432
_exptl_crystal_size_max 0.23
_exptl_crystal_size_mid 0.16
_exptl_crystal_size_min 0.12
_refine_diff_density_max 0.645
_refine_diff_density_min -0.370
_refine_ls_extinction_method none
_refine_ls_goodness_of_fit_ref 0.999
_refine_ls_hydrogen_treatment constr
_refine_ls_matrix_type full
_refine_ls_number_parameters 368
_refine_ls_number_reflns 8086
_refine_ls_number_restraints 0
_refine_ls_restrained_S_all 0.999
_refine_ls_R_factor_all 0.1052
_refine_ls_R_factor_gt 0.0500
_refine_ls_shift/su_max 0.002
_refine_ls_shift/su_mean 0.000
_refine_ls_structure_factor_coef Fsqd
_refine_ls_weighting_details 'calc w=1/[\s^2^(Fo^2^)+(0.0472P)^2^+1.0822P] where P=(Fo^2^+2Fc^2^)/3'
_refine_ls_weighting_scheme calc
_refine_ls_wR_factor_gt 0.0968
_refine_ls_wR_factor_ref 0.1173
_reflns_number_gt 4695
_reflns_number_total 8086
_reflns_threshold_expression I>2\s(I)
_cod_data_source_file hy2317.cif
_cod_data_source_block I
_cod_original_sg_symbol_H-M 'P 21/c'
_cod_database_code 2226520
_cod_database_fobs_code 2226520

loop_
_symmetry_equiv_pos_as_xyz
'x, y, z'
'-x, y+1/2, -z+1/2'
'-x, -y, -z'
'x, -y-1/2, z-1/2'

loop_
_atom_site_type_symbol
_atom_site_label
_atom_site_fract_x
_atom_site_fract_y
_atom_site_fract_z
_atom_site_U_iso_or_equiv
_atom_site_adp_type
_atom_site_calc_flag
_atom_site_refinement_flags
_atom_site_occupancy
_atom_site_disorder_assembly
_atom_site_disorder_group
Sn Sn1 0.675022(18) 0.68259(2) 0.423505(14) 0.05384(11) Uani d . 1 . .
S S1 0.91268(8) 0.32747(11) 0.47742(6) 0.0688(3) Uani d . 1 . .
O O1 0.81458(19) 0.1966(3) 0.78627(15) 0.0712(9) Uani d . 1 . .
H H1 0.8495 0.1485 0.8025 0.107 Uiso calc R 1 . .
O O2 0.70824(19) 0.5181(3) 0.46211(15) 0.0656(8) Uani d . 1 . .
C C1 0.7760(3) 0.4750(4) 0.4374(2) 0.0571(10) Uani d . 1 . .
O O3 0.8166(2) 0.5278(3) 0.39778(18) 0.0897(11) Uani d . 1 . .
C C2 0.7988(3) 0.3518(3) 0.4606(2) 0.0570(11) Uani d . 1 . .
H H2A 0.7766 0.2970 0.4263 0.068 Uiso calc R 1 . .
H H2B 0.7703 0.3355 0.5010 0.068 Uiso calc R 1 . .
C C3 0.9325(3) 0.4088(4) 0.5546(2) 0.0637(12) Uani d . 1 . .
H H3A 0.9943 0.4217 0.5628 0.076 Uiso calc R 1 . .
H H3B 0.9050 0.4848 0.5491 0.076 Uiso calc R 1 . .
C C4 0.9002(3) 0.3496(3) 0.6156(2) 0.0512(10) Uani d . 1 . .
C C9 0.9478(2) 0.2609(4) 0.64754(19) 0.0500(9) Uani d . 1 . .
H H9 0.9989 0.2374 0.6302 0.060 Uiso calc R 1 . .
C C8 0.9223(2) 0.2053(3) 0.70464(19) 0.0474(9) Uani d . 1 . .
C C7 0.8447(3) 0.2435(4) 0.72873(19) 0.0503(9) Uani d . 1 . .
C C6 0.7929(2) 0.3316(3) 0.6972(2) 0.0508(10) Uani d . 1 . .
C C5 0.8240(3) 0.3836(3) 0.6404(2) 0.0527(10) Uani d . 1 . .
H H5 0.7920 0.4432 0.6187 0.063 Uiso calc R 1 . .
C C10 0.7064(3) 0.3702(4) 0.7228(2) 0.0593(11) Uani d . 1 . .
C C11 0.7205(3) 0.4203(4) 0.7944(2) 0.0813(15) Uani d . 1 . .
H H11A 0.7474 0.3621 0.8238 0.122 Uiso calc R 1 . .
H H11B 0.6658 0.4420 0.8099 0.122 Uiso calc R 1 . .
H H11C 0.7572 0.4879 0.7940 0.122 Uiso calc R 1 . .
C C13 0.6623(3) 0.4652(4) 0.6783(3) 0.0890(16) Uani d . 1 . .
H H13A 0.7001 0.5315 0.6768 0.134 Uiso calc R 1 . .
H H13B 0.6095 0.4886 0.6965 0.134 Uiso calc R 1 . .
H H13C 0.6496 0.4351 0.6337 0.134 Uiso calc R 1 . .
C C12 0.6446(3) 0.2650(5) 0.7238(3) 0.0836(15) Uani d . 1 . .
H H12A 0.6377 0.2304 0.6799 0.125 Uiso calc R 1 . .
H H12B 0.5893 0.2909 0.7366 0.125 Uiso calc R 1 . .
H H12C 0.6681 0.2081 0.7556 0.125 Uiso calc R 1 . .
C C14 0.9797(3) 0.1098(4) 0.7400(2) 0.0549(10) Uani d . 1 . .
C C16 1.0166(4) 0.1528(5) 0.8085(2) 0.0901(16) Uani d . 1 . .
H H16A 1.0515 0.0925 0.8303 0.135 Uiso calc R 1 . .
H H16B 0.9700 0.1721 0.8355 0.135 Uiso calc R 1 . .
H H16C 1.0514 0.2211 0.8030 0.135 Uiso calc R 1 . .
C C15 0.9297(3) -0.0044(4) 0.7481(3) 0.0838(15) Uani d . 1 . .
H H15A 0.8964 -0.0224 0.7068 0.126 Uiso calc R 1 . .
H H15B 0.8916 0.0045 0.7834 0.126 Uiso calc R 1 . .
H H15C 0.9698 -0.0668 0.7592 0.126 Uiso calc R 1 . .
C C17 1.0558(3) 0.0774(5) 0.6999(3) 0.0928(18) Uani d . 1 . .
H H17A 1.0345 0.0500 0.6563 0.139 Uiso calc R 1 . .
H H17B 1.0891 0.0167 0.7230 0.139 Uiso calc R 1 . .
H H17C 1.0916 0.1449 0.6953 0.139 Uiso calc R 1 . .
C C18 0.6470(3) 0.6709(4) 0.31668(19) 0.0547(10) Uani d . 1 . .
H H18 0.6030 0.7304 0.3047 0.066 Uiso calc R 1 . .
C C23 0.7229(3) 0.6982(4) 0.2761(2) 0.0698(12) Uani d . 1 . .
H H23A 0.7700 0.6449 0.2891 0.084 Uiso calc R 1 . .
H H23B 0.7428 0.7771 0.2863 0.084 Uiso calc R 1 . .
C C22 0.6995(4) 0.6874(4) 0.2010(2) 0.0835(15) Uani d . 1 . .
H H22A 0.6588 0.7488 0.1867 0.100 Uiso calc R 1 . .
H H22B 0.7511 0.6980 0.1773 0.100 Uiso calc R 1 . .
C C21 0.6598(4) 0.5699(5) 0.1829(2) 0.0835(15) Uani d . 1 . .
H H21A 0.6426 0.5680 0.1351 0.100 Uiso calc R 1 . .
H H21B 0.7027 0.5091 0.1925 0.100 Uiso calc R 1 . .
C C20 0.5826(3) 0.5459(5) 0.2212(2) 0.0797(14) Uani d . 1 . .
H H20A 0.5604 0.4684 0.2100 0.096 Uiso calc R 1 . .
H H20B 0.5375 0.6023 0.2084 0.096 Uiso calc R 1 . .
C C19 0.6063(3) 0.5537(4) 0.2967(2) 0.0658(12) Uani d . 1 . .
H H19A 0.5547 0.5425 0.3203 0.079 Uiso calc R 1 . .
H H19B 0.6466 0.4914 0.3101 0.079 Uiso calc R 1 . .
C C30 0.5538(3) 0.6957(4) 0.4699(2) 0.0628(11) Uani d . 1 . .
H H30 0.5175 0.6308 0.4523 0.075 Uiso calc R 1 . .
C C35 0.5628(3) 0.6826(5) 0.5445(2) 0.0833(15) Uani d . 1 . .
H H35A 0.6024 0.7418 0.5635 0.100 Uiso calc R 1 . .
H H35B 0.5876 0.6066 0.5558 0.100 Uiso calc R 1 . .
C C31 0.5065(3) 0.8080(4) 0.4489(2) 0.0790(14) Uani d . 1 . .
H H31A 0.4963 0.8100 0.4004 0.095 Uiso calc R 1 . .
H H31B 0.5423 0.8747 0.4628 0.095 Uiso calc R 1 . .
C C24 0.7751(3) 0.8051(4) 0.4572(3) 0.0741(13) Uani d . 1 . .
H H24 0.8144 0.8078 0.4212 0.089 Uiso calc R 1 . .
C C25 0.7395(4) 0.9250(4) 0.4611(3) 0.0963(18) Uani d . 1 . .
H H25A 0.6952 0.9252 0.4928 0.116 Uiso calc R 1 . .
H H25B 0.7122 0.9464 0.4175 0.116 Uiso calc R 1 . .
C C32 0.4200(3) 0.8167(6) 0.4804(3) 0.104(2) Uani d . 1 . .
H H32A 0.3930 0.8910 0.4681 0.125 Uiso calc R 1 . .
H H32B 0.3820 0.7549 0.4625 0.125 Uiso calc R 1 . .
C C29 0.8294(4) 0.7719(5) 0.5180(3) 0.1028(19) Uani d . 1 . .
H H29A 0.8588 0.6989 0.5099 0.123 Uiso calc R 1 . .
H H29B 0.7928 0.7591 0.5545 0.123 Uiso calc R 1 . .
C C28 0.8968(4) 0.8659(5) 0.5389(4) 0.119(2) Uani d . 1 . .
H H28A 0.9251 0.8454 0.5823 0.142 Uiso calc R 1 . .
H H28B 0.9405 0.8667 0.5067 0.142 Uiso calc R 1 . .
C C27 0.8600(4) 0.9832(5) 0.5428(3) 0.115(2) Uani d . 1 . .
H H27A 0.8249 0.9866 0.5808 0.138 Uiso calc R 1 . .
H H27B 0.9066 1.0393 0.5506 0.138 Uiso calc R 1 . .
C C26 0.8072(4) 1.0163(5) 0.4826(4) 0.116(2) Uani d . 1 . .
H H26A 0.8444 1.0284 0.4465 0.139 Uiso calc R 1 . .
H H26B 0.7785 1.0898 0.4906 0.139 Uiso calc R 1 . .
C C33 0.4306(3) 0.8070(6) 0.5543(3) 0.0961(18) Uani d . 1 . .
H H33A 0.3742 0.8091 0.5721 0.115 Uiso calc R 1 . .
H H33B 0.4638 0.8731 0.5727 0.115 Uiso calc R 1 . .
C C34 0.4763(4) 0.6944(5) 0.5756(3) 0.0945(17) Uani d . 1 . .
H H34A 0.4396 0.6284 0.5620 0.113 Uiso calc R 1 . .
H H34B 0.4862 0.6927 0.6242 0.113 Uiso calc R 1 . .

loop_
_atom_site_aniso_label
_atom_site_aniso_U_11
_atom_site_aniso_U_22
_atom_site_aniso_U_33
_atom_site_aniso_U_12
_atom_site_aniso_U_13
_atom_site_aniso_U_23
Sn1 0.05522(17) 0.05444(18) 0.05190(18) 0.00493(15) 0.00459(12) -0.00436(15)
S1 0.0727(7) 0.0773(8) 0.0591(7) 0.0236(7) 0.0228(6) 0.0165(6)
O1 0.0712(19) 0.082(2) 0.0642(19) 0.0205(16) 0.0254(16) 0.0273(16)
O2 0.0657(18) 0.0605(19) 0.072(2) 0.0070(15) 0.0132(15) -0.0017(15)
C1 0.055(3) 0.060(3) 0.056(3) 0.000(2) -0.005(2) 0.002(2)
O3 0.086(2) 0.085(2) 0.102(3) 0.0218(19) 0.031(2) 0.043(2)
C2 0.068(3) 0.048(2) 0.054(3) 0.001(2) 0.004(2) -0.0021(19)
C3 0.056(3) 0.071(3) 0.064(3) -0.012(2) 0.004(2) 0.018(2)
C4 0.054(2) 0.047(2) 0.052(2) -0.0078(19) 0.0037(19) 0.0063(18)
C9 0.046(2) 0.055(2) 0.049(2) 0.0007(19) 0.0048(18) 0.006(2)
C8 0.048(2) 0.048(2) 0.046(2) -0.0017(18) -0.0007(17) 0.0014(18)
C7 0.053(2) 0.051(2) 0.047(2) 0.000(2) 0.0099(18) 0.0037(19)
C6 0.052(2) 0.044(2) 0.056(2) -0.0022(19) 0.0043(18) 0.0001(19)
C5 0.057(2) 0.043(2) 0.056(3) 0.001(2) -0.004(2) 0.0075(19)
C10 0.054(2) 0.052(2) 0.073(3) 0.002(2) 0.010(2) 0.000(2)
C11 0.072(3) 0.089(4) 0.085(4) 0.006(3) 0.021(3) -0.020(3)
C13 0.070(3) 0.080(4) 0.117(4) 0.025(3) 0.009(3) 0.019(3)
C12 0.053(3) 0.077(3) 0.123(4) -0.007(3) 0.015(3) -0.004(3)
C14 0.054(2) 0.057(3) 0.054(3) 0.007(2) 0.0040(19) 0.011(2)
C16 0.104(4) 0.099(4) 0.063(3) 0.010(3) -0.022(3) 0.013(3)
C15 0.088(4) 0.059(3) 0.104(4) 0.008(3) 0.004(3) 0.017(3)
C17 0.065(3) 0.116(5) 0.099(4) 0.038(3) 0.020(3) 0.033(3)
C18 0.058(2) 0.056(3) 0.050(2) 0.009(2) 0.0044(18) -0.003(2)
C23 0.081(3) 0.067(3) 0.063(3) -0.007(2) 0.009(2) 0.001(2)
C22 0.112(4) 0.081(4) 0.059(3) -0.007(3) 0.016(3) 0.011(3)
C21 0.116(4) 0.082(4) 0.053(3) 0.014(3) 0.010(3) -0.007(3)
C20 0.089(4) 0.080(3) 0.067(3) 0.006(3) -0.012(3) -0.018(3)
C19 0.064(3) 0.072(3) 0.062(3) -0.005(2) 0.005(2) -0.002(2)
C30 0.061(3) 0.070(3) 0.059(3) 0.007(2) 0.011(2) -0.005(2)
C35 0.085(3) 0.099(4) 0.066(3) 0.020(3) 0.013(3) 0.016(3)
C31 0.068(3) 0.096(4) 0.073(3) 0.020(3) 0.010(2) 0.010(3)
C24 0.073(3) 0.068(3) 0.078(3) -0.001(3) -0.009(2) -0.008(3)
C25 0.096(4) 0.056(3) 0.129(5) -0.008(3) -0.039(3) 0.017(3)
C32 0.073(3) 0.136(6) 0.105(5) 0.034(4) 0.017(3) -0.007(4)
C29 0.110(4) 0.062(3) 0.127(5) 0.010(3) -0.044(4) -0.002(3)
C28 0.094(4) 0.085(4) 0.164(6) 0.008(4) -0.066(4) -0.015(4)
C27 0.133(5) 0.082(4) 0.121(5) -0.014(4) -0.036(4) -0.018(4)
C26 0.113(5) 0.060(3) 0.164(6) -0.015(3) -0.045(4) 0.011(4)
C33 0.076(3) 0.121(5) 0.095(4) 0.009(3) 0.026(3) -0.023(4)
C34 0.097(4) 0.113(5) 0.077(4) -0.015(4) 0.037(3) 0.002(3)

loop_
_atom_type_symbol
_atom_type_description
_atom_type_scat_dispersion_real
_atom_type_scat_dispersion_imag
_atom_type_scat_source
C C 0.0033 0.0016 'International Tables Vol C Tables 4.2.6.8 and 6.1.1.4'
H H 0.0000 0.0000 'International Tables Vol C Tables 4.2.6.8 and 6.1.1.4'
O O 0.0106 0.0060 'International Tables Vol C Tables 4.2.6.8 and 6.1.1.4'
S S 0.1246 0.1234 'International Tables Vol C Tables 4.2.6.8 and 6.1.1.4'
Sn Sn -0.6537 1.4246 'International Tables Vol C Tables 4.2.6.8 and 6.1.1.4'

loop_
_geom_angle_atom_site_label_1
_geom_angle_atom_site_label_2
_geom_angle_atom_site_label_3
_geom_angle_site_symmetry_1
_geom_angle_site_symmetry_3
_geom_angle
_geom_angle_publ_flag
O2 Sn1 C18 . . 109.65(13) ?
O2 Sn1 C24 . . 108.65(15) ?
C18 Sn1 C24 . . 115.72(18) ?
O2 Sn1 C30 . . 95.82(14) ?
C18 Sn1 C30 . . 108.43(16) ?
C24 Sn1 C30 . . 116.65(18) ?
C2 S1 C3 . . 100.3(2) ?
C7 O1 H1 . . 109.5 ?
C1 O2 Sn1 . . 112.7(3) ?
O3 C1 O2 . . 122.7(4) ?
O3 C1 C2 . . 122.8(4) ?
O2 C1 C2 . . 114.4(4) ?
C1 C2 S1 . . 113.8(3) ?
C1 C2 H2A . . 108.8 ?
S1 C2 H2A . . 108.8 ?
C1 C2 H2B . . 108.8 ?
S1 C2 H2B . . 108.8 ?
H2A C2 H2B . . 107.7 ?
C4 C3 S1 . . 114.4(3) ?
C4 C3 H3A . . 108.7 ?
S1 C3 H3A . . 108.7 ?
C4 C3 H3B . . 108.7 ?
S1 C3 H3B . . 108.7 ?
H3A C3 H3B . . 107.6 ?
C5 C4 C9 . . 119.0(4) ?
C5 C4 C3 . . 121.0(4) ?
C9 C4 C3 . . 120.1(4) ?
C4 C9 C8 . . 122.6(4) ?
C4 C9 H9 . . 118.7 ?
C8 C9 H9 . . 118.7 ?
C9 C8 C7 . . 116.6(3) ?
C9 C8 C14 . . 120.5(3) ?
C7 C8 C14 . . 122.9(3) ?
O1 C7 C8 . . 121.4(3) ?
O1 C7 C6 . . 115.6(3) ?
C8 C7 C6 . . 123.0(3) ?
C5 C6 C7 . . 116.4(3) ?
C5 C6 C10 . . 120.9(4) ?
C7 C6 C10 . . 122.6(3) ?
C4 C5 C6 . . 122.4(4) ?
C4 C5 H5 . . 118.8 ?
C6 C5 H5 . . 118.8 ?
C13 C10 C6 . . 111.8(4) ?
C13 C10 C12 . . 108.2(4) ?
C6 C10 C12 . . 110.0(4) ?
C13 C10 C11 . . 107.4(4) ?
C6 C10 C11 . . 110.6(3) ?
C12 C10 C11 . . 108.7(4) ?
C10 C11 H11A . . 109.5 ?
C10 C11 H11B . . 109.5 ?
H11A C11 H11B . . 109.5 ?
C10 C11 H11C . . 109.5 ?
H11A C11 H11C . . 109.5 ?
H11B C11 H11C . . 109.5 ?
C10 C13 H13A . . 109.5 ?
C10 C13 H13B . . 109.5 ?
H13A C13 H13B . . 109.5 ?
C10 C13 H13C . . 109.5 ?
H13A C13 H13C . . 109.5 ?
H13B C13 H13C . . 109.5 ?
C10 C12 H12A . . 109.5 ?
C10 C12 H12B . . 109.5 ?
H12A C12 H12B . . 109.5 ?
C10 C12 H12C . . 109.5 ?
H12A C12 H12C . . 109.5 ?
H12B C12 H12C . . 109.5 ?
C16 C14 C17 . . 107.5(4) ?
C16 C14 C15 . . 109.7(4) ?
C17 C14 C15 . . 105.5(4) ?
C16 C14 C8 . . 110.2(4) ?
C17 C14 C8 . . 111.9(3) ?
C15 C14 C8 . . 111.9(3) ?
C14 C16 H16A . . 109.5 ?
C14 C16 H16B . . 109.5 ?
H16A C16 H16B . . 109.5 ?
C14 C16 H16C . . 109.5 ?
H16A C16 H16C . . 109.5 ?
H16B C16 H16C . . 109.5 ?
C14 C15 H15A . . 109.5 ?
C14 C15 H15B . . 109.5 ?
H15A C15 H15B . . 109.5 ?
C14 C15 H15C . . 109.5 ?
H15A C15 H15C . . 109.5 ?
H15B C15 H15C . . 109.5 ?
C14 C17 H17A . . 109.5 ?
C14 C17 H17B . . 109.5 ?
H17A C17 H17B . . 109.5 ?
C14 C17 H17C . . 109.5 ?
H17A C17 H17C . . 109.5 ?
H17B C17 H17C . . 109.5 ?
C23 C18 C19 . . 111.4(3) ?
C23 C18 Sn1 . . 114.5(3) ?
C19 C18 Sn1 . . 111.3(3) ?
C23 C18 H18 . . 106.4 ?
C19 C18 H18 . . 106.4 ?
Sn1 C18 H18 . . 106.4 ?
C18 C23 C22 . . 112.2(4) ?
C18 C23 H23A . . 109.2 ?
C22 C23 H23A . . 109.2 ?
C18 C23 H23B . . 109.2 ?
C22 C23 H23B . . 109.2 ?
H23A C23 H23B . . 107.9 ?
C21 C22 C23 . . 111.7(4) ?
C21 C22 H22A . . 109.3 ?
C23 C22 H22A . . 109.3 ?
C21 C22 H22B . . 109.3 ?
C23 C22 H22B . . 109.3 ?
H22A C22 H22B . . 107.9 ?
C20 C21 C22 . . 111.5(4) ?
C20 C21 H21A . . 109.3 ?
C22 C21 H21A . . 109.3 ?
C20 C21 H21B . . 109.3 ?
C22 C21 H21B . . 109.3 ?
H21A C21 H21B . . 108.0 ?
C21 C20 C19 . . 110.8(4) ?
C21 C20 H20A . . 109.5 ?
C19 C20 H20A . . 109.5 ?
C21 C20 H20B . . 109.5 ?
C19 C20 H20B . . 109.5 ?
H20A C20 H20B . . 108.1 ?
C18 C19 C20 . . 111.9(4) ?
C18 C19 H19A . . 109.2 ?
C20 C19 H19A . . 109.2 ?
C18 C19 H19B . . 109.2 ?
C20 C19 H19B . . 109.2 ?
H19A C19 H19B . . 107.9 ?
C35 C30 C31 . . 111.3(4) ?
C35 C30 Sn1 . . 113.9(3) ?
C31 C30 Sn1 . . 110.9(3) ?
C35 C30 H30 . . 106.7 ?
C31 C30 H30 . . 106.7 ?
Sn1 C30 H30 . . 106.7 ?
C30 C35 C34 . . 112.5(4) ?
C30 C35 H35A . . 109.1 ?
C34 C35 H35A . . 109.1 ?
C30 C35 H35B . . 109.1 ?
C34 C35 H35B . . 109.1 ?
H35A C35 H35B . . 107.8 ?
C30 C31 C32 . . 111.2(4) ?
C30 C31 H31A . . 109.4 ?
C32 C31 H31A . . 109.4 ?
C30 C31 H31B . . 109.4 ?
C32 C31 H31B . . 109.4 ?
H31A C31 H31B . . 108.0 ?
C29 C24 C25 . . 112.7(4) ?
C29 C24 Sn1 . . 116.1(4) ?
C25 C24 Sn1 . . 110.8(3) ?
C29 C24 H24 . . 105.4 ?
C25 C24 H24 . . 105.4 ?
Sn1 C24 H24 . . 105.4 ?
C24 C25 C26 . . 113.5(5) ?
C24 C25 H25A . . 108.9 ?
C26 C25 H25A . . 108.9 ?
C24 C25 H25B . . 108.9 ?
C26 C25 H25B . . 108.9 ?
H25A C25 H25B . . 107.7 ?
C33 C32 C31 . . 112.1(5) ?
C33 C32 H32A . . 109.2 ?
C31 C32 H32A . . 109.2 ?
C33 C32 H32B . . 109.2 ?
C31 C32 H32B . . 109.2 ?
H32A C32 H32B . . 107.9 ?
C24 C29 C28 . . 112.1(5) ?
C24 C29 H29A . . 109.2 ?
C28 C29 H29A . . 109.2 ?
C24 C29 H29B . . 109.2 ?
C28 C29 H29B . . 109.2 ?
H29A C29 H29B . . 107.9 ?
C27 C28 C29 . . 113.4(5) ?
C27 C28 H28A . . 108.9 ?
C29 C28 H28A . . 108.9 ?
C27 C28 H28B . . 108.9 ?
C29 C28 H28B . . 108.9 ?
H28A C28 H28B . . 107.7 ?
C26 C27 C28 . . 113.0(5) ?
C26 C27 H27A . . 109.0 ?
C28 C27 H27A . . 109.0 ?
C26 C27 H27B . . 109.0 ?
C28 C27 H27B . . 109.0 ?
H27A C27 H27B . . 107.8 ?
C27 C26 C25 . . 112.8(5) ?
C27 C26 H26A . . 109.0 ?
C25 C26 H26A . . 109.0 ?
C27 C26 H26B . . 109.0 ?
C25 C26 H26B . . 109.0 ?
H26A C26 H26B . . 107.8 ?
C32 C33 C34 . . 110.9(5) ?
C32 C33 H33A . . 109.5 ?
C34 C33 H33A . . 109.5 ?
C32 C33 H33B . . 109.5 ?
C34 C33 H33B . . 109.5 ?
H33A C33 H33B . . 108.1 ?
C33 C34 C35 . . 111.5(4) ?
C33 C34 H34A . . 109.3 ?
C35 C34 H34A . . 109.3 ?
C33 C34 H34B . . 109.3 ?
C35 C34 H34B . . 109.3 ?
H34A C34 H34B . . 108.0 ?

loop_
_geom_bond_atom_site_label_1
_geom_bond_atom_site_label_2
_geom_bond_site_symmetry_2
_geom_bond_distance
_geom_bond_publ_flag
Sn1 O2 . 2.081(3) y
Sn1 C18 . 2.148(4) y
Sn1 C24 . 2.157(5) y
Sn1 C30 . 2.166(4) y
S1 C2 . 1.792(4) ?
S1 C3 . 1.806(5) ?
O1 C7 . 1.383(4) ?
O1 H1 . 0.8200 ?
O2 C1 . 1.294(5) ?
C1 O3 . 1.211(5) ?
C1 C2 . 1.515(6) ?
C2 H2A . 0.9700 ?
C2 H2B . 0.9700 ?
C3 C4 . 1.514(5) ?
C3 H3A . 0.9700 ?
C3 H3B . 0.9700 ?
C4 C5 . 1.373(5) ?
C4 C9 . 1.380(5) ?
C9 C8 . 1.390(5) ?
C9 H9 . 0.9300 ?
C8 C7 . 1.401(5) ?
C8 C14 . 1.542(5) ?
C7 C6 . 1.405(5) ?
C6 C5 . 1.400(5) ?
C6 C10 . 1.538(5) ?
C5 H5 . 0.9300 ?
C10 C13 . 1.529(6) ?
C10 C12 . 1.538(6) ?
C10 C11 . 1.540(6) ?
C11 H11A . 0.9600 ?
C11 H11B . 0.9600 ?
C11 H11C . 0.9600 ?
C13 H13A . 0.9600 ?
C13 H13B . 0.9600 ?
C13 H13C . 0.9600 ?
C12 H12A . 0.9600 ?
C12 H12B . 0.9600 ?
C12 H12C . 0.9600 ?
C14 C16 . 1.521(6) ?
C14 C17 . 1.524(6) ?
C14 C15 . 1.533(6) ?
C16 H16A . 0.9600 ?
C16 H16B . 0.9600 ?
C16 H16C . 0.9600 ?
C15 H15A . 0.9600 ?
C15 H15B . 0.9600 ?
C15 H15C . 0.9600 ?
C17 H17A . 0.9600 ?
C17 H17B . 0.9600 ?
C17 H17C . 0.9600 ?
C18 C23 . 1.513(6) ?
C18 C19 . 1.520(6) ?
C18 H18 . 0.9800 ?
C23 C22 . 1.521(6) ?
C23 H23A . 0.9700 ?
C23 H23B . 0.9700 ?
C22 C21 . 1.509(6) ?
C22 H22A . 0.9700 ?
C22 H22B . 0.9700 ?
C21 C20 . 1.497(7) ?
C21 H21A . 0.9700 ?
C21 H21B . 0.9700 ?
C20 C19 . 1.526(6) ?
C20 H20A . 0.9700 ?
C20 H20B . 0.9700 ?
C19 H19A . 0.9700 ?
C19 H19B . 0.9700 ?
C30 C35 . 1.493(6) ?
C30 C31 . 1.520(6) ?
C30 H30 . 0.9800 ?
C35 C34 . 1.530(7) ?
C35 H35A . 0.9700 ?
C35 H35B . 0.9700 ?
C31 C32 . 1.529(6) ?
C31 H31A . 0.9700 ?
C31 H31B . 0.9700 ?
C24 C29 . 1.471(7) ?
C24 C25 . 1.481(6) ?
C24 H24 . 0.9800 ?
C25 C26 . 1.517(7) ?
C25 H25A . 0.9700 ?
C25 H25B . 0.9700 ?
C32 C33 . 1.478(7) ?
C32 H32A . 0.9700 ?
C32 H32B . 0.9700 ?
C29 C28 . 1.533(8) ?
C29 H29A . 0.9700 ?
C29 H29B . 0.9700 ?
C28 C27 . 1.461(8) ?
C28 H28A . 0.9700 ?
C28 H28B . 0.9700 ?
C27 C26 . 1.449(7) ?
C27 H27A . 0.9700 ?
C27 H27B . 0.9700 ?
C26 H26A . 0.9700 ?
C26 H26B . 0.9700 ?
C33 C34 . 1.513(7) ?
C33 H33A . 0.9700 ?
C33 H33B . 0.9700 ?
C34 H34A . 0.9700 ?
C34 H34B . 0.9700 ?

loop_
_geom_torsion_atom_site_label_1
_geom_torsion_atom_site_label_2
_geom_torsion_atom_site_label_3
_geom_torsion_atom_site_label_4
_geom_torsion_site_symmetry_1
_geom_torsion_site_symmetry_2
_geom_torsion_site_symmetry_3
_geom_torsion_site_symmetry_4
_geom_torsion
_geom_torsion_publ_flag
C18 Sn1 O2 C1 . . . . 60.5(3) ?
C24 Sn1 O2 C1 . . . . -66.9(3) ?
C30 Sn1 O2 C1 . . . . 172.5(3) ?
Sn1 O2 C1 O3 . . . . 2.4(5) ?
Sn1 O2 C1 C2 . . . . -176.0(3) ?
O3 C1 C2 S1 . . . . 41.6(6) ?
O2 C1 C2 S1 . . . . -140.0(3) ?
C3 S1 C2 C1 . . . . 72.6(3) ?
C2 S1 C3 C4 . . . . 74.6(3) ?
S1 C3 C4 C5 . . . . -101.0(4) ?
S1 C3 C4 C9 . . . . 79.7(4) ?
C5 C4 C9 C8 . . . . -0.9(6) ?
C3 C4 C9 C8 . . . . 178.4(4) ?
C4 C9 C8 C7 . . . . 0.2(6) ?
C4 C9 C8 C14 . . . . -177.6(4) ?
C9 C8 C7 O1 . . . . -178.1(4) ?
C14 C8 C7 O1 . . . . -0.3(6) ?
C9 C8 C7 C6 . . . . 1.3(6) ?
C14 C8 C7 C6 . . . . 179.0(4) ?
O1 C7 C6 C5 . . . . 177.5(4) ?
C8 C7 C6 C5 . . . . -1.9(6) ?
O1 C7 C6 C10 . . . . -2.6(6) ?
C8 C7 C6 C10 . . . . 178.0(4) ?
C9 C4 C5 C6 . . . . 0.2(6) ?
C3 C4 C5 C6 . . . . -179.2(4) ?
C7 C6 C5 C4 . . . . 1.2(6) ?
C10 C6 C5 C4 . . . . -178.7(4) ?
C5 C6 C10 C13 . . . . 1.4(6) ?
C7 C6 C10 C13 . . . . -178.6(4) ?
C5 C6 C10 C12 . . . . 121.6(4) ?
C7 C6 C10 C12 . . . . -58.3(5) ?
C5 C6 C10 C11 . . . . -118.3(4) ?
C7 C6 C10 C11 . . . . 61.7(5) ?
C9 C8 C14 C16 . . . . 112.1(4) ?
C7 C8 C14 C16 . . . . -65.6(5) ?
C9 C8 C14 C17 . . . . -7.5(6) ?
C7 C8 C14 C17 . . . . 174.8(4) ?
C9 C8 C14 C15 . . . . -125.6(4) ?
C7 C8 C14 C15 . . . . 56.7(5) ?
O2 Sn1 C18 C23 . . . . -94.4(3) ?
C24 Sn1 C18 C23 . . . . 28.9(4) ?
C30 Sn1 C18 C23 . . . . 162.2(3) ?
O2 Sn1 C18 C19 . . . . 33.1(3) ?
C24 Sn1 C18 C19 . . . . 156.4(3) ?
C30 Sn1 C18 C19 . . . . -70.4(3) ?
C19 C18 C23 C22 . . . . 52.1(5) ?
Sn1 C18 C23 C22 . . . . 179.5(3) ?
C18 C23 C22 C21 . . . . -53.4(6) ?
C23 C22 C21 C20 . . . . 55.6(6) ?
C22 C21 C20 C19 . . . . -56.4(6) ?
C23 C18 C19 C20 . . . . -53.3(5) ?
Sn1 C18 C19 C20 . . . . 177.6(3) ?
C21 C20 C19 C18 . . . . 55.5(5) ?
O2 Sn1 C30 C35 . . . . 56.5(4) ?
C18 Sn1 C30 C35 . . . . 169.5(3) ?
C24 Sn1 C30 C35 . . . . -57.8(4) ?
O2 Sn1 C30 C31 . . . . -176.9(3) ?
C18 Sn1 C30 C31 . . . . -64.0(3) ?
C24 Sn1 C30 C31 . . . . 68.8(4) ?
C31 C30 C35 C34 . . . . 52.7(6) ?
Sn1 C30 C35 C34 . . . . 179.1(4) ?
C35 C30 C31 C32 . . . . -53.2(6) ?
Sn1 C30 C31 C32 . . . . 178.9(4) ?
O2 Sn1 C24 C29 . . . . -22.1(5) ?
C18 Sn1 C24 C29 . . . . -145.9(4) ?
C30 Sn1 C24 C29 . . . . 84.7(4) ?
O2 Sn1 C24 C25 . . . . -152.3(4) ?
C18 Sn1 C24 C25 . . . . 83.9(4) ?
C30 Sn1 C24 C25 . . . . -45.5(4) ?
C29 C24 C25 C26 . . . . 49.7(7) ?
Sn1 C24 C25 C26 . . . . -178.3(4) ?
C30 C31 C32 C33 . . . . 55.7(7) ?
C25 C24 C29 C28 . . . . -49.2(7) ?
Sn1 C24 C29 C28 . . . . -178.5(4) ?
C24 C29 C28 C27 . . . . 50.5(8) ?
C29 C28 C27 C26 . . . . -51.6(9) ?
C28 C27 C26 C25 . . . . 51.1(9) ?
C24 C25 C26 C27 . . . . -50.4(8) ?
C31 C32 C33 C34 . . . . -56.3(7) ?
C32 C33 C34 C35 . . . . 54.8(7) ?
C30 C35 C34 C33 . . . . -53.6(6) ?

loop_
_cod_related_entry_id
_cod_related_entry_database
_cod_related_entry_code
1 ChemSpider 24745277
